data_7700792
loop_
_publ_author_name
'Chen, You-Xuan'
'Yang, Hsueh-Hui'
'Lin, Yu-Liang'
'Hou, Ji-Kuan'
'Chu, Yong-Jui'
'Liu, Fu-Chen'
'Lee, Gene-Hsiang'

_publ_section_title
;
 [3 + 2] cycloaddition of azido-bridged molybdenum(ii) complex with
 nitriles and alkynes.
;
_journal_issue 34
_journal_name_full 'Dalton transactions (Cambridge, England : 2003)'
_journal_page_first 12996
_journal_page_last 13005
_journal_paper_doi 10.1039/c9dt02659b
_journal_volume 48
_journal_year 2019
_chemical_formula_sum 'C21 H26 Mo2 N12 O6'
_chemical_formula_weight 734.42
_space_group_crystal_system monoclinic
_space_group_IT_number 15
_space_group_name_Hall '-C 2yc'
_space_group_name_H-M_alt 'C 1 2/c 1'
_symmetry_space_group_name_Hall '-C 2yc'
_symmetry_space_group_name_H-M 'C 1 2/c 1'
_atom_sites_solution_hydrogens geom
_audit_creation_method SHELXL-2014/7
_audit_update_record
;
2019-06-24 deposited with the CCDC.    2019-08-09 downloaded from the CCDC.
;
_cell_angle_alpha 90
_cell_angle_beta 92.2762(8)
_cell_angle_gamma 90
_cell_formula_units_Z 8
_cell_length_a 18.9939(4)
_cell_length_b 10.7176(2)
_cell_length_c 28.9030(5)
_cell_measurement_reflns_used 23263
_cell_measurement_temperature 150(2)
_cell_measurement_theta_max 27.50
_cell_measurement_theta_min 1.41
_cell_volume 5879.11(19)
_computing_cell_refinement DENZO-SMN
_computing_data_collection 'NONIUS COLLECT'
_computing_data_reduction DENZO-SMN
_computing_molecular_graphics 'Bruker SHELXTL'
_computing_publication_material 'Bruker SHELXTL'
_computing_structure_refinement 'SHELXL-2014/7 (Sheldrick, 2014)'
_computing_structure_solution 'Bruker SHELXTL'
_diffrn_ambient_temperature 150(2)
_diffrn_measured_fraction_theta_full 0.999
_diffrn_measured_fraction_theta_max 0.994
_diffrn_measurement_device_type 'NONIUS KappaCCD'
_diffrn_measurement_method '\w scans'
_diffrn_radiation_type MoK\a
_diffrn_radiation_wavelength 0.71073
_diffrn_reflns_av_R_equivalents 0.0460
_diffrn_reflns_av_unetI/netI 0.0557
_diffrn_reflns_Laue_measured_fraction_full 0.999
_diffrn_reflns_Laue_measured_fraction_max 0.994
_diffrn_reflns_limit_h_max 24
_diffrn_reflns_limit_h_min -24
_diffrn_reflns_limit_k_max 13
_diffrn_reflns_limit_k_min -11
_diffrn_reflns_limit_l_max 37
_diffrn_reflns_limit_l_min -21
_diffrn_reflns_number 23259
_diffrn_reflns_point_group_measured_fraction_full 0.999
_diffrn_reflns_point_group_measured_fraction_max 0.994
_diffrn_reflns_theta_full 25.242
_diffrn_reflns_theta_max 27.500
_diffrn_reflns_theta_min 2.182
_exptl_absorpt_coefficient_mu 0.910
_exptl_absorpt_correction_T_max 0.874
_exptl_absorpt_correction_T_min 0.796
_exptl_absorpt_correction_type multi-scan
_exptl_absorpt_process_details 'SORTAV (Blessing, 1995)'
_exptl_crystal_colour orange-yellow
_exptl_crystal_density_diffrn 1.659
_exptl_crystal_description block
_exptl_crystal_F_000 2944
_exptl_crystal_size_max 0.250
_exptl_crystal_size_mid 0.150
_exptl_crystal_size_min 0.140
_refine_diff_density_max 0.507
_refine_diff_density_min -0.576
_refine_diff_density_rms 0.090
_refine_ls_extinction_method none
_refine_ls_goodness_of_fit_ref 0.982
_refine_ls_hydrogen_treatment constr
_refine_ls_matrix_type full
_refine_ls_number_parameters 374
_refine_ls_number_reflns 6704
_refine_ls_number_restraints 0
_refine_ls_restrained_S_all 0.982
_refine_ls_R_factor_all 0.0563
_refine_ls_R_factor_gt 0.0325
_refine_ls_shift/su_max 0.001
_refine_ls_shift/su_mean 0.000
_refine_ls_structure_factor_coef Fsqd
_refine_ls_weighting_details 'w=1/[\s^2^(Fo^2^)+(0.0332P)^2^] where P=(Fo^2^+2Fc^2^)/3'
_refine_ls_weighting_scheme calc
_refine_ls_wR_factor_gt 0.0657
_refine_ls_wR_factor_ref 0.0722
_reflns_Friedel_coverage 0.000
_reflns_number_gt 4995
_reflns_number_total 6704
_reflns_threshold_expression 'I > 2\s(I)'
_cod_data_source_file c9dt02659b2.cif
_cod_data_source_block ic15708
_cod_depositor_comments 'Adding full bibliography for 7700790--7700796.cif.'
_cod_database_code 7700792
_shelx_shelxl_version_number 2014/7
_shelx_space_group_comment
; 
The symmetry employed for this shelxl refinement is uniquely defined 
by the following loop, which should always be used as a source of 
symmetry information in preference to the above space-group names. 
They are only intended as comments. 
;
_shelx_estimated_absorpt_t_min 0.804
_shelx_estimated_absorpt_t_max 0.883

loop_
_space_group_symop_operation_xyz
'x, y, z'
'-x, y, -z+1/2'
'x+1/2, y+1/2, z'
'-x+1/2, y+1/2, -z+1/2'
'-x, -y, -z'
'x, -y, z-1/2'
'-x+1/2, -y+1/2, -z'
'x+1/2, -y+1/2, z-1/2'

loop_
_atom_site_label
_atom_site_type_symbol
_atom_site_fract_x
_atom_site_fract_y
_atom_site_fract_z
_atom_site_U_iso_or_equiv
_atom_site_adp_type
_atom_site_occupancy
_atom_site_site_symmetry_order
_atom_site_calc_flag
_atom_site_refinement_flags_posn
_atom_site_refinement_flags_adp
Mo1 Mo 0.21596(2) 0.40832(2) 0.37828(2) 0.02134(7) Uani 1 1 d . .
Mo2 Mo 0.30112(2) 0.11724(2) 0.38062(2) 0.02285(7) Uani 1 1 d . .
N1 N 0.32650(11) 0.3250(2) 0.36974(7) 0.0258(5) Uani 1 1 d . .
N2 N 0.37510(12) 0.3696(2) 0.39284(8) 0.0256(5) Uani 1 1 d . .
N3 N 0.42135(13) 0.4119(2) 0.41397(9) 0.0368(6) Uani 1 1 d . .
N4 N 0.22099(10) 0.22852(18) 0.41399(7) 0.0219(5) Uani 1 1 d . .
N5 N 0.19583(10) 0.20328(19) 0.45116(8) 0.0229(5) Uani 1 1 d . .
N6 N 0.17176(12) 0.1797(2) 0.48540(8) 0.0322(6) Uani 1 1 d . .
N7 N 0.14404(11) 0.27625(19) 0.28590(7) 0.0252(5) Uani 1 1 d . .
N8 N 0.19301(11) 0.27262(19) 0.32049(7) 0.0243(5) Uani 1 1 d . .
N9 N 0.22227(11) 0.15952(19) 0.32266(7) 0.0241(5) Uani 1 1 d . .
N10 N 0.19293(11) 0.08684(19) 0.28994(8) 0.0267(5) Uani 1 1 d . .
N11 N -0.05902(12) -0.0120(3) 0.13437(8) 0.0379(6) Uani 1 1 d . .
C1 C 0.11898(15) 0.4326(2) 0.39510(9) 0.0260(6) Uani 1 1 d . .
C2 C 0.23266(13) 0.5009(2) 0.43599(9) 0.0262(6) Uani 1 1 d . .
C3 C 0.25934(14) -0.0365(3) 0.40290(9) 0.0268(6) Uani 1 1 d . .
C4 C 0.35982(14) 0.0950(2) 0.43703(11) 0.0281(6) Uani 1 1 d . .
C5 C 0.15635(15) 0.5448(3) 0.32740(10) 0.0348(7) Uani 1 1 d . .
H5A H 0.1271 0.5068 0.3020 0.042 Uiso 1 1 calc R U
H5B H 0.1353 0.6201 0.3410 0.042 Uiso 1 1 calc R U
C6 C 0.22965(15) 0.5457(2) 0.32229(10) 0.0321(7) Uani 1 1 d . .
H6 H 0.2510 0.5219 0.2925 0.038 Uiso 1 1 calc R U
C7 C 0.27072(16) 0.5948(2) 0.35959(10) 0.0340(7) Uani 1 1 d . .
H7A H 0.2532 0.6715 0.3743 0.041 Uiso 1 1 calc R U
H7B H 0.3225 0.5926 0.3569 0.041 Uiso 1 1 calc R U
C8 C 0.32582(16) -0.0501(3) 0.33305(10) 0.0401(8) Uani 1 1 d . .
H8A H 0.3495 -0.1230 0.3479 0.048 Uiso 1 1 calc R U
H8B H 0.2896 -0.0724 0.3089 0.048 Uiso 1 1 calc R U
C9 C 0.36797(15) 0.0542(3) 0.32446(10) 0.0383(8) Uani 1 1 d . .
H9 H 0.3667 0.0963 0.2936 0.046 Uiso 1 1 calc R U
C10 C 0.41728(15) 0.0886(3) 0.36017(11) 0.0400(8) Uani 1 1 d . .
H10A H 0.4455 0.1646 0.3551 0.048 Uiso 1 1 calc R U
H10B H 0.4439 0.0203 0.3759 0.048 Uiso 1 1 calc R U
C11 C 0.14535(13) 0.1610(2) 0.26803(9) 0.0236(6) Uani 1 1 d . .
C12 C 0.09610(13) 0.1171(2) 0.23127(9) 0.0259(6) Uani 1 1 d . .
C13 C 0.08674(14) -0.0099(3) 0.22425(9) 0.0300(6) Uani 1 1 d . .
H13 H 0.1152 -0.0679 0.2413 0.036 Uiso 1 1 calc R U
C14 C 0.03588(14) -0.0522(3) 0.19229(9) 0.0322(7) Uani 1 1 d . .
H14 H 0.0285 -0.1391 0.1877 0.039 Uiso 1 1 calc R U
C15 C -0.00363(13) 0.0338(3) 0.16735(9) 0.0291(6) Uani 1 1 d . .
C16 C 0.00604(14) 0.1615(3) 0.17233(9) 0.0303(7) Uani 1 1 d . .
H16 H -0.0209 0.2189 0.1539 0.036 Uiso 1 1 calc R U
C17 C 0.05597(13) 0.2025(3) 0.20481(9) 0.0277(6) Uani 1 1 d . .
H17 H 0.0631 0.2895 0.2093 0.033 Uiso 1 1 calc R U
O1 O 0.06155(10) 0.44530(18) 0.40705(7) 0.0369(5) Uani 1 1 d . .
O2 O 0.23862(10) 0.55649(18) 0.47040(7) 0.0373(5) Uani 1 1 d . .
O3 O 0.23573(10) -0.12687(17) 0.41810(7) 0.0348(5) Uani 1 1 d . .
O4 O 0.39450(10) 0.07695(17) 0.47038(7) 0.0378(5) Uani 1 1 d . .
O5 O -0.08821(11) 0.0647(2) 0.10829(7) 0.0458(6) Uani 1 1 d . .
O6 O -0.07346(12) -0.1238(2) 0.13457(8) 0.0497(6) Uani 1 1 d . .
N12 N 0.07192(11) 0.78021(19) 0.50307(8) 0.0264(5) Uani 1 1 d . .
C18 C 0.00319(16) 0.7836(3) 0.52537(11) 0.0522(9) Uani 1 1 d . .
H18A H 0.0053 0.8438 0.5509 0.078 Uiso 1 1 calc R U
H18B H -0.0076 0.7006 0.5374 0.078 Uiso 1 1 calc R U
H18C H -0.0337 0.8087 0.5026 0.078 Uiso 1 1 calc R U
C19 C 0.12873(17) 0.7428(3) 0.53692(12) 0.0613(11) Uani 1 1 d . .
H19A H 0.1326 0.8047 0.5619 0.092 Uiso 1 1 calc R U
H19B H 0.1735 0.7380 0.5213 0.092 Uiso 1 1 calc R U
H19C H 0.1176 0.6611 0.5499 0.092 Uiso 1 1 calc R U
C20 C 0.08785(16) 0.9072(2) 0.48504(11) 0.0395(8) Uani 1 1 d . .
H20A H 0.0910 0.9666 0.5108 0.059 Uiso 1 1 calc R U
H20B H 0.0502 0.9332 0.4629 0.059 Uiso 1 1 calc R U
H20C H 0.1328 0.9053 0.4695 0.059 Uiso 1 1 calc R U
C21 C 0.06814(16) 0.6892(3) 0.46387(11) 0.0459(8) Uani 1 1 d . .
H21A H 0.0592 0.6054 0.4759 0.069 Uiso 1 1 calc R U
H21B H 0.1129 0.6895 0.4481 0.069 Uiso 1 1 calc R U
H21C H 0.0299 0.7130 0.4419 0.069 Uiso 1 1 calc R U

loop_
_atom_site_aniso_label
_atom_site_aniso_U_11
_atom_site_aniso_U_22
_atom_site_aniso_U_33
_atom_site_aniso_U_23
_atom_site_aniso_U_13
_atom_site_aniso_U_12
Mo1 0.02079(13) 0.02001(13) 0.02317(13) -0.00096(10) 0.00017(10) 0.00070(9)
Mo2 0.01988(12) 0.02279(13) 0.02575(14) -0.00180(10) -0.00062(10) 0.00345(9)
N1 0.0205(11) 0.0273(13) 0.0298(13) 0.0007(10) 0.0023(10) -0.0002(10)
N2 0.0214(12) 0.0278(12) 0.0276(13) 0.0009(10) 0.0016(11) -0.0003(10)
N3 0.0289(14) 0.0481(16) 0.0332(15) -0.0014(12) -0.0016(12) -0.0071(12)
N4 0.0226(12) 0.0197(12) 0.0234(12) -0.0011(9) 0.0026(10) 0.0016(9)
N5 0.0186(11) 0.0191(12) 0.0310(13) -0.0018(10) -0.0011(11) -0.0002(9)
N6 0.0339(14) 0.0322(14) 0.0308(14) 0.0035(11) 0.0075(12) 0.0003(11)
N7 0.0241(12) 0.0290(13) 0.0224(12) 0.0004(10) -0.0020(10) 0.0008(10)
N8 0.0233(12) 0.0245(12) 0.0250(12) -0.0025(10) -0.0008(10) 0.0019(9)
N9 0.0235(12) 0.0238(12) 0.0249(12) -0.0040(10) -0.0015(10) 0.0039(9)
N10 0.0263(12) 0.0289(13) 0.0248(12) -0.0067(10) -0.0013(10) 0.0019(10)
N11 0.0281(14) 0.0585(18) 0.0273(14) -0.0115(14) 0.0031(12) -0.0035(13)
C1 0.0291(16) 0.0182(14) 0.0303(16) 0.0002(12) -0.0051(13) 0.0004(11)
C2 0.0190(13) 0.0259(15) 0.0335(16) 0.0027(13) 0.0001(13) -0.0003(11)
C3 0.0228(14) 0.0267(15) 0.0304(16) -0.0087(13) -0.0068(12) 0.0093(12)
C4 0.0238(14) 0.0190(14) 0.0413(18) -0.0021(13) -0.0007(14) 0.0000(11)
C5 0.0453(18) 0.0251(16) 0.0335(17) 0.0070(13) -0.0066(15) 0.0060(13)
C6 0.0445(18) 0.0260(15) 0.0260(15) 0.0096(12) 0.0061(14) -0.0006(13)
C7 0.0398(17) 0.0226(15) 0.0400(18) 0.0051(13) 0.0060(15) -0.0050(13)
C8 0.0436(19) 0.0376(18) 0.0389(19) -0.0149(15) -0.0008(16) 0.0169(15)
C9 0.0349(17) 0.050(2) 0.0308(17) -0.0009(15) 0.0123(14) 0.0178(15)
C10 0.0244(16) 0.0450(18) 0.051(2) 0.0068(16) 0.0071(15) 0.0112(14)
C11 0.0217(14) 0.0292(15) 0.0200(14) -0.0015(12) 0.0019(12) 0.0010(11)
C12 0.0230(14) 0.0328(16) 0.0221(14) -0.0044(12) 0.0042(12) -0.0018(12)
C13 0.0315(15) 0.0324(16) 0.0260(15) -0.0024(13) 0.0006(13) 0.0027(13)
C14 0.0306(16) 0.0359(17) 0.0304(16) -0.0070(13) 0.0033(13) -0.0051(13)
C15 0.0220(14) 0.0467(18) 0.0183(14) -0.0078(13) -0.0022(12) -0.0007(13)
C16 0.0256(15) 0.0421(18) 0.0232(15) -0.0007(13) 0.0012(12) 0.0058(13)
C17 0.0271(15) 0.0324(16) 0.0238(15) -0.0020(12) 0.0031(12) 0.0004(12)
O1 0.0249(11) 0.0374(12) 0.0485(13) -0.0025(10) 0.0012(10) 0.0045(9)
O2 0.0404(12) 0.0388(12) 0.0323(12) -0.0131(10) -0.0025(10) -0.0012(10)
O3 0.0344(11) 0.0234(11) 0.0464(13) 0.0032(9) -0.0004(10) 0.0002(9)
O4 0.0404(12) 0.0311(11) 0.0407(13) 0.0044(10) -0.0155(11) -0.0008(9)
O5 0.0387(13) 0.0624(15) 0.0351(13) -0.0083(11) -0.0129(11) 0.0085(11)
O6 0.0496(14) 0.0554(15) 0.0432(14) -0.0073(12) -0.0093(12) -0.0176(11)
N12 0.0244(12) 0.0235(12) 0.0311(13) -0.0029(10) -0.0043(11) 0.0010(9)
C18 0.042(2) 0.060(2) 0.056(2) -0.0016(18) 0.0206(17) -0.0113(17)
C19 0.070(3) 0.0354(19) 0.075(3) -0.0047(18) -0.046(2) 0.0076(18)
C20 0.0471(19) 0.0294(16) 0.0424(19) 0.0042(14) 0.0071(16) -0.0069(14)
C21 0.049(2) 0.0387(19) 0.049(2) -0.0166(16) -0.0081(17) 0.0044(15)

loop_
_atom_type_symbol
_atom_type_description
_atom_type_scat_dispersion_real
_atom_type_scat_dispersion_imag
_atom_type_scat_source
C C 0.0033 0.0016 'International Tables Vol C Tables 4.2.6.8 and 6.1.1.4'
H H 0.0000 0.0000 'International Tables Vol C Tables 4.2.6.8 and 6.1.1.4'
N N 0.0061 0.0033 'International Tables Vol C Tables 4.2.6.8 and 6.1.1.4'
O O 0.0106 0.0060 'International Tables Vol C Tables 4.2.6.8 and 6.1.1.4'
Mo Mo -1.6832 0.6857 'International Tables Vol C Tables 4.2.6.8 and 6.1.1.4'

loop_
_geom_angle_atom_site_label_1
_geom_angle_atom_site_label_2
_geom_angle_atom_site_label_3
_geom_angle
C1 Mo1 C2 80.89(10)
C1 Mo1 N4 91.38(9)
C2 Mo1 N4 92.42(9)
C1 Mo1 C6 103.56(11)
C2 Mo1 C6 105.44(11)
N4 Mo1 C6 158.18(9)
C1 Mo1 N8 96.62(9)
C2 Mo1 N8 169.61(9)
N4 Mo1 N8 77.51(7)
C6 Mo1 N8 84.95(9)
C1 Mo1 N1 163.06(9)
C2 Mo1 N1 99.82(9)
N4 Mo1 N1 71.69(8)
C6 Mo1 N1 92.62(9)
N8 Mo1 N1 79.62(7)
C1 Mo1 C7 112.36(10)
C2 Mo1 C7 72.73(11)
N4 Mo1 C7 148.78(9)
C6 Mo1 C7 36.02(10)
N8 Mo1 C7 117.34(9)
N1 Mo1 C7 83.71(9)
C1 Mo1 C5 68.44(11)
C2 Mo1 C5 106.11(11)
N4 Mo1 C5 149.37(9)
C6 Mo1 C5 35.90(10)
N8 Mo1 C5 82.08(9)
N1 Mo1 C5 126.63(9)
C7 Mo1 C5 61.70(10)
C3 Mo2 C4 81.23(10)
C3 Mo2 N4 90.90(9)
C4 Mo2 N4 94.74(10)
C3 Mo2 C9 103.76(11)
C4 Mo2 C9 104.52(11)
N4 Mo2 C9 157.24(10)
C3 Mo2 N9 98.54(9)
C4 Mo2 N9 171.10(10)
N4 Mo2 N9 76.35(7)
C9 Mo2 N9 84.22(9)
C3 Mo2 N1 162.32(9)
C4 Mo2 N1 96.69(9)
N4 Mo2 N1 71.71(8)
C9 Mo2 N1 93.78(10)
N9 Mo2 N1 80.81(7)
C3 Mo2 C8 68.70(11)
C4 Mo2 C8 106.16(11)
N4 Mo2 C8 147.53(9)
C9 Mo2 C8 36.01(10)
N9 Mo2 C8 81.87(9)
N1 Mo2 C8 128.21(10)
C3 Mo2 C10 112.02(11)
C4 Mo2 C10 71.35(12)
N4 Mo2 C10 150.14(9)
C9 Mo2 C10 36.25(10)
N9 Mo2 C10 116.59(10)
N1 Mo2 C10 83.52(9)
C8 Mo2 C10 62.04(11)
N2 N1 Mo2 117.66(17)
N2 N1 Mo1 117.63(17)
Mo2 N1 Mo1 99.42(8)
N3 N2 N1 179.0(3)
N5 N4 Mo1 126.74(17)
N5 N4 Mo2 124.71(16)
Mo1 N4 Mo2 106.89(9)
N6 N5 N4 179.2(3)
N8 N7 C11 103.8(2)
N9 N8 N7 109.72(19)
N9 N8 Mo1 119.05(15)
N7 N8 Mo1 130.20(15)
N10 N9 N8 109.67(19)
N10 N9 Mo2 131.26(16)
N8 N9 Mo2 118.83(15)
N9 N10 C11 104.1(2)
O6 N11 O5 123.9(2)
O6 N11 C15 118.4(3)
O5 N11 C15 117.7(3)
O1 C1 Mo1 177.1(2)
O2 C2 Mo1 176.3(2)
O3 C3 Mo2 177.0(2)
O4 C4 Mo2 177.4(2)
C6 C5 Mo1 67.24(15)
C5 C6 C7 116.3(3)
C5 C6 Mo1 76.85(16)
C7 C6 Mo1 76.45(15)
C6 C7 Mo1 67.52(14)
C9 C8 Mo2 67.59(16)
C8 C9 C10 116.4(3)
C8 C9 Mo2 76.40(17)
C10 C9 Mo2 76.54(17)
C9 C10 Mo2 67.22(15)
N7 C11 N10 112.7(2)
N7 C11 C12 123.7(2)
N10 C11 C12 123.4(2)
C13 C12 C17 119.9(2)
C13 C12 C11 119.7(2)
C17 C12 C11 120.3(2)
C14 C13 C12 120.0(3)
C15 C14 C13 118.8(3)
C14 C15 C16 122.7(2)
C14 C15 N11 118.4(3)
C16 C15 N11 118.9(2)
C17 C16 C15 118.0(2)
C16 C17 C12 120.5(3)
C18 N12 C19 110.5(3)
C18 N12 C20 108.9(2)
C19 N12 C20 108.9(2)
C18 N12 C21 109.3(2)
C19 N12 C21 109.6(2)
C20 N12 C21 109.6(2)

loop_
_geom_bond_atom_site_label_1
_geom_bond_atom_site_label_2
_geom_bond_distance
Mo1 C1 1.941(3)
Mo1 C2 1.956(3)
Mo1 N4 2.186(2)
Mo1 C6 2.211(3)
Mo1 N8 2.244(2)
Mo1 N1 2.304(2)
Mo1 C7 2.326(3)
Mo1 C5 2.335(3)
Mo2 C3 1.949(3)
Mo2 C4 1.953(3)
Mo2 N4 2.187(2)
Mo2 C9 2.206(3)
Mo2 N9 2.248(2)
Mo2 N1 2.302(2)
Mo2 C8 2.320(3)
Mo2 C10 2.327(3)
N1 N2 1.216(3)
N2 N3 1.143(3)
N4 N5 1.223(3)
N5 N6 1.135(3)
N7 N8 1.339(3)
N7 C11 1.339(3)
N8 N9 1.334(3)
N9 N10 1.330(3)
N10 C11 1.343(3)
N11 O6 1.229(3)
N11 O5 1.232(3)
N11 C15 1.475(3)
C1 O1 1.165(3)
C2 O2 1.161(3)
C3 O3 1.161(3)
C4 O4 1.162(3)
C5 C6 1.406(4)
C6 C7 1.407(4)
C8 C9 1.403(4)
C9 C10 1.415(4)
C11 C12 1.465(3)
C12 C13 1.386(4)
C12 C17 1.399(3)
C13 C14 1.386(3)
C14 C15 1.375(4)
C15 C16 1.387(4)
C16 C17 1.380(3)
N12 C18 1.479(3)
N12 C19 1.483(3)
N12 C20 1.493(3)
N12 C21 1.495(3)
